data_4347662
loop_
_publ_author_name
'Pick, Fraser S.'
'Thompson, John R.'
'Savard, Didier S.'
'Leznoff, Daniel B.'
'Fryzuk, Michael D.'

_publ_section_title
;
 Synthesis of Iron and Cobalt Complexes of a Ferrocene-Linked
 Diphosphinoamide Ligand and Characterization of a Weak Iron-Cobalt
 Interaction.
;
_journal_issue 8
_journal_name_full 'Inorganic chemistry'
_journal_page_first 4059
_journal_page_last 4067
_journal_paper_doi 10.1021/acs.inorgchem.6b00443
_journal_volume 55
_journal_year 2016
_chemical_formula_moiety 'C22 H36 Co1 Fe1 N2 P2'
_chemical_formula_sum 'C22 H36 Co Fe N2 P2'
_chemical_formula_weight 505.25
_space_group_crystal_system monoclinic
_space_group_IT_number 14
_space_group_name_Hall '-P 2yn'
_space_group_name_H-M_alt 'P 1 21/n 1'
_atom_sites_solution_hydrogens geom
_atom_sites_solution_primary direct
_atom_sites_solution_secondary difmap
_audit_creation_method SHELXL-97
_cell_angle_alpha 90.000
_cell_angle_beta 98.468(5)
_cell_angle_gamma 90.000
_cell_formula_units_Z 4
_cell_length_a 9.969(5)
_cell_length_b 12.244(5)
_cell_length_c 19.170(5)
_cell_measurement_reflns_used 7347
_cell_measurement_temperature 90(2)
_cell_measurement_theta_max 27.51
_cell_measurement_theta_min 2.65
_cell_volume 2314.4(16)
_computing_structure_refinement 'SHELXL-97 (Sheldrick, 2008)'
_diffrn_ambient_temperature 90(2)
_diffrn_measured_fraction_theta_full 0.995
_diffrn_measured_fraction_theta_max 0.995
_diffrn_measurement_device_type 'Bruker DUO APEX II'
_diffrn_measurement_method 'area detector'
_diffrn_radiation_monochromator graphite
_diffrn_radiation_type MoK\a
_diffrn_radiation_wavelength 0.71073
_diffrn_reflns_av_R_equivalents 0.0554
_diffrn_reflns_av_unetI/netI 0.0598
_diffrn_reflns_limit_h_max 12
_diffrn_reflns_limit_h_min -12
_diffrn_reflns_limit_k_max 15
_diffrn_reflns_limit_k_min -15
_diffrn_reflns_limit_l_max 24
_diffrn_reflns_limit_l_min -24
_diffrn_reflns_number 18977
_diffrn_reflns_theta_full 27.52
_diffrn_reflns_theta_max 27.52
_diffrn_reflns_theta_min 1.98
_diffrn_source 'fine-focus sealed tube'
_exptl_absorpt_coefficient_mu 1.492
_exptl_absorpt_correction_T_max 0.7456
_exptl_absorpt_correction_T_min 0.6585
_exptl_absorpt_correction_type multi-scan
_exptl_absorpt_process_details
'SADABS. Bruker Nonius area detector scaling and absorption correction - V2.10, Bruker AXS Inc., Madison, Wisconsin, USA (2003).'
_exptl_crystal_colour black
_exptl_crystal_density_diffrn 1.450
_exptl_crystal_density_meas ?
_exptl_crystal_density_method 'not measured'
_exptl_crystal_description prism
_exptl_crystal_F_000 1060
_exptl_crystal_size_max 0.10
_exptl_crystal_size_mid 0.08
_exptl_crystal_size_min 0.07
_refine_diff_density_max 0.618
_refine_diff_density_min -0.359
_refine_diff_density_rms 0.096
_refine_ls_extinction_method none
_refine_ls_goodness_of_fit_ref 1.014
_refine_ls_hydrogen_treatment mixed
_refine_ls_matrix_type full
_refine_ls_number_parameters 253
_refine_ls_number_reflns 5307
_refine_ls_number_restraints 0
_refine_ls_restrained_S_all 1.014
_refine_ls_R_factor_all 0.0601
_refine_ls_R_factor_gt 0.0354
_refine_ls_shift/su_max 0.001
_refine_ls_shift/su_mean 0.000
_refine_ls_structure_factor_coef Fsqd
_refine_ls_weighting_details 'calc w=1/[\s^2^(Fo^2^)+(0.0291P)^2^+0.5898P] where P=(Fo^2^+2Fc^2^)/3'
_refine_ls_weighting_scheme calc
_refine_ls_wR_factor_gt 0.0674
_refine_ls_wR_factor_ref 0.0751
_reflns_number_gt 3991
_reflns_number_total 5307
_reflns_threshold_expression >2\s(I)
_cod_data_source_file ic6b00443_si_004.cif
_cod_data_source_block mo_mf935_0m
_cod_depositor_comments
;
The following automatic conversions were performed:

data item '_exptl_crystal_density_meas' value 'not measured' was
changed to '?' -- the value is perceived as not measured.

Automatic conversion script
Id: cif_fix_values 6909 2019-04-08 15:41:33Z antanas 
;
_cod_database_code 4347662
_olex2_refinement_description
;
1. Others
 Fixed Uiso: H2(0.012) H10(0.013) H12A(0.018) H12B(0.018) H12C(0.018)
 H16A(0.025) H16B(0.025) H16C(0.025) H14(0.013) H13A(0.021) H13B(0.021)
 H13C(0.021) H17(0.014) H19A(0.027) H19B(0.027) H19C(0.027) H3(0.015)
 H18A(0.031) H18B(0.031) H18C(0.031) H11(0.012) H7(0.013) H20(0.014) H5(0.012)
 H9(0.017) H4(0.014) H21A(0.027) H21B(0.027) H21C(0.027) H15A(0.029)
 H15B(0.029) H15C(0.029) H8(0.018) H22A(0.024) H22B(0.024) H22C(0.024)
 Fixed X: H2(0.1607) H10(0.4487) H12A(-0.0596) H12B(0.0666) H12C(0.0332)
 H16A(0.2062) H16B(0.2751) H16C(0.1173) H14(0.3069) H13A(0.3201) H13B(0.2709)
 H13C(0.3048) H17(0.1351) H19A(0.3497) H19B(0.2809) H19C(0.2593) H3(0.4019)
 H18A(-0.0599) H18B(0.0057) H18C(0.0264) H11(0.0859) H7(0.1448) H20(0.3897)
 H5(0.4115) H9(0.553) H4(0.5551) H21A(0.3085) H21B(0.258) H21C(0.4138)
 H15A(0.2238) H15B(0.1285) H15C(0.2863) H8(0.3664) H22A(0.3456) H22B(0.4366)
 H22C(0.2809)
 Fixed Y: H2(0.1951) H10(0.2454) H12A(-0.0389) H12B(0.0355) H12C(-0.0622)
 H16A(-0.3047) H16B(-0.3345) H16C(-0.3201) H14(-0.1492) H13A(-0.1629) H13B(-
 0.1397) H13C(-0.0422) H17(0.4515) H19A(0.4715) H19B(0.4921) H19C(0.5753)
 H3(0.2413) H18A(0.4385) H18B(0.555) H18C(0.4717) H11(-0.1871) H7(0.3936)
 H20(0.2938) H5(0.0286) H9(0.3554) H4(0.1378) H21A(0.3598) H21B(0.2425)
 H21C(0.2662) H15A(-0.0762) H15B(-0.1777) H15C(-0.1922) H8(0.4466) H22A(0.1108)
 H22B(0.1123) H22C(0.0885)
 Fixed Z: H2(1.1673) H10(0.9567) H12A(1.1784) H12B(1.2027) H12C(1.2502)
 H16A(1.0998) H16B(1.0339) H16C(1.0259) H14(1.0583) H13A(1.1763) H13B(1.2489)
 H13C(1.2014) H17(0.7803) H19A(0.8475) H19B(0.9147) H19C(0.8519) H3(1.2162)
 H18A(0.8353) H18B(0.8444) H18C(0.9072) H11(1.1713) H7(1.0429) H20(0.847)
 H5(1.054) H9(1.0603) H4(1.1465) H21A(0.7328) H21B(0.7089) H21C(0.7273)
 H15A(0.9469) H15B(0.9304) H15C(0.9387) H8(1.114) H22A(0.8754) H22B(0.8153)
 H22C(0.7971)
;

loop_
_space_group_symop_id
_space_group_symop_operation_xyz
1 'x, y, z'
2 '-x+1/2, y+1/2, -z+1/2'
3 '-x, -y, -z'
4 'x-1/2, -y-1/2, z-1/2'

loop_
_atom_site_label
_atom_site_type_symbol
_atom_site_fract_x
_atom_site_fract_y
_atom_site_fract_z
_atom_site_U_iso_or_equiv
_atom_site_adp_type
_atom_site_occupancy
_atom_site_symmetry_multiplicity
_atom_site_calc_flag
_atom_site_refinement_flags
Co1 Co 0.10954(3) 0.14292(3) 0.983118(17) 0.00671(9) Uani 1 1 d .
Fe1 Fe 0.33245(4) 0.23440(3) 1.074126(19) 0.00786(9) Uani 1 1 d .
P1 P 0.08608(6) -0.08936(5) 1.06870(3) 0.00674(14) Uani 1 1 d .
P2 P 0.14937(6) 0.28358(5) 0.83872(3) 0.00849(14) Uani 1 1 d .
N2 N 0.1564(2) 0.25728(17) 0.92610(11) 0.0090(4) Uani 1 1 d .
N1 N 0.12394(19) 0.04176(17) 1.05583(10) 0.0082(4) Uani 1 1 d .
C1 C 0.2394(2) 0.0891(2) 1.09556(12) 0.0081(5) Uani 1 1 d .
C6 C 0.2564(2) 0.3023(2) 0.97678(13) 0.0088(5) Uani 1 1 d .
C2 C 0.2377(3) 0.1671(2) 1.15165(13) 0.0104(5) Uani 1 1 d .
H2 H 0.1607 0.1951 1.1673 0.012 Uiso 1 1 calc R
C10 C 0.4019(2) 0.2880(2) 0.98525(13) 0.0105(5) Uani 1 1 d .
H10 H 0.4487 0.2454 0.9567 0.013 Uiso 1 1 calc R
C12 C 0.0319(2) -0.0377(2) 1.20251(13) 0.0123(5) Uani 1 1 d .
H12A H -0.0596 -0.0389 1.1784 0.018 Uiso 1 1 calc R
H12B H 0.0666 0.0355 1.2027 0.018 Uiso 1 1 calc R
H12C H 0.0332 -0.0622 1.2502 0.018 Uiso 1 1 calc R
C16 C 0.2027(3) -0.2944(2) 1.04994(15) 0.0169(6) Uani 1 1 d .
H16A H 0.2062 -0.3047 1.0998 0.025 Uiso 1 1 calc R
H16B H 0.2751 -0.3345 1.0339 0.025 Uiso 1 1 calc R
H16C H 0.1173 -0.3201 1.0259 0.025 Uiso 1 1 calc R
C14 C 0.2181(2) -0.1730(2) 1.03435(13) 0.0111(5) Uani 1 1 d .
H14 H 0.3069 -0.1492 1.0583 0.013 Uiso 1 1 calc R
C13 C 0.2678(2) -0.1147(2) 1.20124(14) 0.0139(6) Uani 1 1 d .
H13A H 0.3201 -0.1629 1.1763 0.021 Uiso 1 1 calc R
H13B H 0.2709 -0.1397 1.2489 0.021 Uiso 1 1 calc R
H13C H 0.3048 -0.0422 1.2014 0.021 Uiso 1 1 calc R
C17 C 0.1458(3) 0.4356(2) 0.83095(13) 0.0117(5) Uani 1 1 d .
H17 H 0.1351 0.4515 0.7803 0.014 Uiso 1 1 calc R
C19 C 0.2705(3) 0.4996(2) 0.86438(15) 0.0180(6) Uani 1 1 d .
H19A H 0.3497 0.4715 0.8475 0.027 Uiso 1 1 calc R
H19B H 0.2809 0.4921 0.9147 0.027 Uiso 1 1 calc R
H19C H 0.2593 0.5753 0.8519 0.027 Uiso 1 1 calc R
C3 C 0.3741(3) 0.1938(2) 1.17895(13) 0.0126(6) Uani 1 1 d .
H3 H 0.4019 0.2413 1.2162 0.015 Uiso 1 1 calc R
C18 C 0.0175(3) 0.4793(2) 0.85690(16) 0.0207(6) Uani 1 1 d .
H18A H -0.0599 0.4385 0.8353 0.031 Uiso 1 1 calc R
H18B H 0.0057 0.5550 0.8444 0.031 Uiso 1 1 calc R
H18C H 0.0264 0.4717 0.9072 0.031 Uiso 1 1 calc R
C11 C 0.1202(2) -0.1133(2) 1.16463(13) 0.0097(5) Uani 1 1 d .
H11 H 0.0859 -0.1871 1.1713 0.012 Uiso 1 1 calc R
C7 C 0.2301(3) 0.3718(2) 1.03408(13) 0.0106(5) Uani 1 1 d .
H7 H 0.1448 0.3936 1.0429 0.013 Uiso 1 1 calc R
C20 C 0.3210(3) 0.2520(2) 0.81613(13) 0.0119(5) Uani 1 1 d .
H20 H 0.3897 0.2938 0.8470 0.014 Uiso 1 1 calc R
C5 C 0.3799(2) 0.0728(2) 1.08754(13) 0.0099(5) Uani 1 1 d .
H5 H 0.4115 0.0286 1.0540 0.012 Uiso 1 1 calc R
C9 C 0.4607(3) 0.3496(2) 1.04409(14) 0.0146(6) Uani 1 1 d .
H9 H 0.5530 0.3554 1.0603 0.017 Uiso 1 1 calc R
C4 C 0.4608(2) 0.1353(2) 1.13933(13) 0.0120(5) Uani 1 1 d .
H4 H 0.5551 0.1378 1.1465 0.014 Uiso 1 1 calc R
C21 C 0.3258(3) 0.2830(2) 0.73911(14) 0.0177(6) Uani 1 1 d .
H21A H 0.3085 0.3598 0.7328 0.027 Uiso 1 1 calc R
H21B H 0.2580 0.2425 0.7089 0.027 Uiso 1 1 calc R
H21C H 0.4138 0.2662 0.7273 0.027 Uiso 1 1 calc R
C15 C 0.2138(3) -0.1529(2) 0.95520(14) 0.0194(6) Uani 1 1 d .
H15A H 0.2238 -0.0762 0.9469 0.029 Uiso 1 1 calc R
H15B H 0.1285 -0.1777 0.9304 0.029 Uiso 1 1 calc R
H15C H 0.2863 -0.1922 0.9387 0.029 Uiso 1 1 calc R
C8 C 0.3551(3) 0.4014(2) 1.07458(14) 0.0149(6) Uani 1 1 d .
H8 H 0.3664 0.4466 1.1140 0.018 Uiso 1 1 calc R
C22 C 0.3486(3) 0.1294(2) 0.82701(14) 0.0157(6) Uani 1 1 d .
H22A H 0.3456 0.1108 0.8754 0.024 Uiso 1 1 calc R
H22B H 0.4366 0.1123 0.8153 0.024 Uiso 1 1 calc R
H22C H 0.2809 0.0885 0.7971 0.024 Uiso 1 1 calc R

loop_
_atom_site_aniso_label
_atom_site_aniso_U_11
_atom_site_aniso_U_22
_atom_site_aniso_U_33
_atom_site_aniso_U_23
_atom_site_aniso_U_13
_atom_site_aniso_U_12
Co1 0.00731(16) 0.00667(17) 0.00589(17) 0.00102(13) 0.00009(12) -0.00086(14)
Fe1 0.00855(17) 0.00743(19) 0.00706(18) 0.00015(14) -0.00060(13) -0.00153(15)
P1 0.0063(3) 0.0076(3) 0.0063(3) 0.0007(3) 0.0007(2) -0.0005(3)
P2 0.0092(3) 0.0087(3) 0.0074(3) 0.0016(3) 0.0005(2) -0.0020(3)
N2 0.0087(10) 0.0112(11) 0.0066(10) 0.0026(9) -0.0004(8) -0.0011(9)
N1 0.0072(10) 0.0100(11) 0.0071(11) -0.0005(9) -0.0006(8) -0.0004(9)
C1 0.0105(12) 0.0075(12) 0.0061(12) 0.0022(10) 0.0005(9) -0.0009(10)
C6 0.0119(13) 0.0065(12) 0.0077(12) 0.0031(10) 0.0006(10) -0.0012(10)
C2 0.0122(12) 0.0113(14) 0.0078(12) 0.0002(10) 0.0023(10) -0.0030(11)
C10 0.0114(12) 0.0107(13) 0.0095(13) 0.0034(10) 0.0017(10) -0.0027(11)
C12 0.0131(13) 0.0142(14) 0.0103(13) -0.0009(11) 0.0038(10) -0.0036(11)
C16 0.0161(14) 0.0112(14) 0.0249(16) 0.0004(12) 0.0080(12) 0.0024(11)
C14 0.0070(12) 0.0126(14) 0.0140(13) -0.0013(11) 0.0022(10) -0.0001(11)
C13 0.0114(13) 0.0172(15) 0.0120(13) 0.0045(11) -0.0020(10) -0.0033(11)
C17 0.0152(13) 0.0102(13) 0.0091(13) 0.0039(10) -0.0002(10) -0.0013(11)
C19 0.0236(15) 0.0126(15) 0.0165(15) 0.0032(12) -0.0017(11) -0.0045(12)
C3 0.0174(14) 0.0116(14) 0.0080(13) -0.0002(11) -0.0005(10) -0.0036(11)
C18 0.0225(15) 0.0128(15) 0.0272(17) 0.0045(13) 0.0048(12) 0.0045(12)
C11 0.0093(12) 0.0120(13) 0.0075(12) 0.0038(10) 0.0005(10) -0.0028(10)
C7 0.0132(13) 0.0064(13) 0.0117(13) 0.0016(10) 0.0009(10) 0.0013(10)
C20 0.0111(12) 0.0152(14) 0.0098(13) -0.0005(11) 0.0032(10) -0.0016(11)
C5 0.0109(12) 0.0082(13) 0.0104(13) 0.0024(10) 0.0005(10) 0.0009(10)
C9 0.0109(13) 0.0145(14) 0.0169(14) 0.0031(11) -0.0026(10) -0.0074(11)
C4 0.0078(12) 0.0148(14) 0.0120(13) 0.0043(11) -0.0025(10) -0.0003(11)
C21 0.0195(14) 0.0209(15) 0.0142(14) 0.0000(12) 0.0075(11) -0.0010(12)
C15 0.0230(15) 0.0199(16) 0.0178(15) 0.0001(12) 0.0114(12) 0.0059(13)
C8 0.0208(15) 0.0084(13) 0.0143(14) -0.0004(11) -0.0018(11) -0.0041(11)
C22 0.0134(13) 0.0180(15) 0.0163(14) -0.0012(12) 0.0038(11) 0.0014(12)

loop_
_atom_type_symbol
_atom_type_description
_atom_type_scat_dispersion_real
_atom_type_scat_dispersion_imag
_atom_type_scat_source
C C 0.0033 0.0016 'International Tables Vol C Tables 4.2.6.8 and 6.1.1.4'
H H 0.0000 0.0000 'International Tables Vol C Tables 4.2.6.8 and 6.1.1.4'
N N 0.0061 0.0033 'International Tables Vol C Tables 4.2.6.8 and 6.1.1.4'
P P 0.1023 0.0942 'International Tables Vol C Tables 4.2.6.8 and 6.1.1.4'
Fe Fe 0.3463 0.8444 'International Tables Vol C Tables 4.2.6.8 and 6.1.1.4'
Co Co 0.3494 0.9721 'International Tables Vol C Tables 4.2.6.8 and 6.1.1.4'

loop_
_geom_angle_atom_site_label_1
_geom_angle_atom_site_label_2
_geom_angle_atom_site_label_3
_geom_angle
_geom_angle_site_symmetry_1
_geom_angle_site_symmetry_3
P1 Co1 Fe1 166.90(2) 3_557 .
P1 Co1 C1 130.70(6) 3_557 .
P1 Co1 C6 136.46(6) 3_557 .
N2 Co1 Fe1 79.90(7) . .
N2 Co1 P1 104.14(7) . 3_557
N2 Co1 C1 124.86(9) . .
N2 Co1 C6 34.55(9) . .
N1 Co1 Fe1 80.50(7) . .
N1 Co1 P1 96.19(7) . 3_557
N1 Co1 N2 159.64(9) . .
N1 Co1 C1 35.12(8) . .
N1 Co1 C6 126.00(9) . .
C1 Co1 Fe1 45.46(6) . .
C1 Co1 C6 90.90(8) . .
C6 Co1 Fe1 45.52(6) . .
C1 Fe1 Co1 56.80(7) . .
C1 Fe1 C6 113.95(10) . .
C6 Fe1 Co1 57.27(7) . .
C2 Fe1 Co1 83.37(8) . .
C2 Fe1 C1 40.88(9) . .
C2 Fe1 C6 131.73(10) . .
C2 Fe1 C3 40.57(10) . .
C2 Fe1 C7 110.09(10) . .
C2 Fe1 C4 68.43(10) . .
C2 Fe1 C8 117.33(10) . .
C10 Fe1 Co1 86.84(8) . .
C10 Fe1 C1 131.14(10) . .
C10 Fe1 C6 41.05(10) . .
C10 Fe1 C2 170.16(10) . .
C10 Fe1 C3 148.35(10) . .
C10 Fe1 C7 68.64(10) . .
C10 Fe1 C5 108.43(10) . .
C10 Fe1 C9 40.43(10) . .
C10 Fe1 C4 116.21(10) . .
C10 Fe1 C8 68.47(11) . .
C3 Fe1 Co1 122.16(7) . .
C3 Fe1 C1 68.31(10) . .
C3 Fe1 C6 165.72(10) . .
C3 Fe1 C7 125.53(10) . .
C3 Fe1 C8 103.31(11) . .
C7 Fe1 Co1 78.07(8) . .
C7 Fe1 C1 124.30(10) . .
C7 Fe1 C6 40.83(9) . .
C7 Fe1 C8 40.25(10) . .
C5 Fe1 Co1 80.87(7) . .
C5 Fe1 C1 41.09(10) . .
C5 Fe1 C6 123.18(10) . .
C5 Fe1 C2 69.01(10) . .
C5 Fe1 C3 68.44(10) . .
C5 Fe1 C7 158.85(10) . .
C5 Fe1 C9 124.16(11) . .
C5 Fe1 C4 40.29(10) . .
C5 Fe1 C8 159.95(10) . .
C9 Fe1 Co1 124.32(8) . .
C9 Fe1 C1 164.65(10) . .
C9 Fe1 C6 68.39(10) . .
C9 Fe1 C2 149.00(10) . .
C9 Fe1 C3 113.47(11) . .
C9 Fe1 C7 68.09(11) . .
C9 Fe1 C4 102.72(11) . .
C9 Fe1 C8 40.70(10) . .
C4 Fe1 Co1 120.13(8) . .
C4 Fe1 C1 68.21(10) . .
C4 Fe1 C6 153.57(10) . .
C4 Fe1 C3 40.67(10) . .
C4 Fe1 C7 160.52(10) . .
C4 Fe1 C8 121.84(11) . .
C8 Fe1 Co1 117.99(8) . .
C8 Fe1 C1 154.60(10) . .
C8 Fe1 C6 68.39(10) . .
N1 P1 Co1 115.57(8) . 3_557
N1 P1 C14 106.78(11) . .
N1 P1 C11 106.68(11) . .
C14 P1 Co1 107.94(9) . 3_557
C11 P1 Co1 115.62(8) . 3_557
C11 P1 C14 103.24(11) . .
N2 P2 C17 105.40(11) . .
N2 P2 C20 106.48(11) . .
C17 P2 C20 101.26(12) . .
P2 N2 Co1 137.62(13) . .
C6 N2 Co1 95.91(15) . .
C6 N2 P2 122.14(17) . .
P1 N1 Co1 139.15(12) . .
C1 N1 Co1 95.64(15) . .
C1 N1 P1 119.91(17) . .
Fe1 C1 Co1 77.74(8) . .
N1 C1 Co1 49.24(11) . .
N1 C1 Fe1 126.82(17) . .
N1 C1 C2 125.3(2) . .
N1 C1 C5 127.8(2) . .
C2 C1 Co1 114.72(17) . .
C2 C1 Fe1 68.53(14) . .
C2 C1 C5 106.8(2) . .
C5 C1 Co1 109.90(15) . .
C5 C1 Fe1 68.23(14) . .
Fe1 C6 Co1 77.22(8) . .
N2 C6 Co1 49.54(11) . .
N2 C6 Fe1 126.37(17) . .
N2 C6 C10 129.1(2) . .
N2 C6 C7 124.7(2) . .
C10 C6 Co1 119.59(17) . .
C10 C6 Fe1 67.92(14) . .
C7 C6 Co1 104.72(15) . .
C7 C6 Fe1 68.67(14) . .
C7 C6 C10 106.1(2) . .
Fe1 C2 H2 125.2 . .
C1 C2 Fe1 70.59(14) . .
C1 C2 H2 125.9 . .
C3 C2 Fe1 69.89(14) . .
C3 C2 C1 108.2(2) . .
C3 C2 H2 125.9 . .
Fe1 C10 H10 124.9 . .
C6 C10 Fe1 71.03(13) . .
C6 C10 H10 125.8 . .
C9 C10 Fe1 69.90(15) . .
C9 C10 C6 108.5(2) . .
C9 C10 H10 125.8 . .
H12A C12 H12B 109.5 . .
H12A C12 H12C 109.5 . .
H12B C12 H12C 109.5 . .
C11 C12 H12A 109.5 . .
C11 C12 H12B 109.5 . .
C11 C12 H12C 109.5 . .
H16A C16 H16B 109.5 . .
H16A C16 H16C 109.5 . .
H16B C16 H16C 109.5 . .
C14 C16 H16A 109.5 . .
C14 C16 H16B 109.5 . .
C14 C16 H16C 109.5 . .
P1 C14 H14 107.9 . .
C16 C14 P1 111.69(17) . .
C16 C14 H14 107.9 . .
C16 C14 C15 111.2(2) . .
C15 C14 P1 110.09(18) . .
C15 C14 H14 107.9 . .
H13A C13 H13B 109.5 . .
H13A C13 H13C 109.5 . .
H13B C13 H13C 109.5 . .
C11 C13 H13A 109.5 . .
C11 C13 H13B 109.5 . .
C11 C13 H13C 109.5 . .
P2 C17 H17 106.0 . .
C19 C17 P2 118.25(18) . .
C19 C17 H17 106.0 . .
C19 C17 C18 110.5(2) . .
C18 C17 P2 109.18(17) . .
C18 C17 H17 106.0 . .
C17 C19 H19A 109.5 . .
C17 C19 H19B 109.5 . .
C17 C19 H19C 109.5 . .
H19A C19 H19B 109.5 . .
H19A C19 H19C 109.5 . .
H19B C19 H19C 109.5 . .
Fe1 C3 H3 126.5 . .
C2 C3 Fe1 69.54(15) . .
C2 C3 H3 126.0 . .
C2 C3 C4 108.1(2) . .
C4 C3 Fe1 69.59(15) . .
C4 C3 H3 126.0 . .
C17 C18 H18A 109.5 . .
C17 C18 H18B 109.5 . .
C17 C18 H18C 109.5 . .
H18A C18 H18B 109.5 . .
H18A C18 H18C 109.5 . .
H18B C18 H18C 109.5 . .
P1 C11 H11 105.1 . .
C12 C11 P1 109.99(17) . .
C12 C11 C13 111.6(2) . .
C12 C11 H11 105.1 . .
C13 C11 P1 118.78(17) . .
C13 C11 H11 105.1 . .
Fe1 C7 H7 125.6 . .
C6 C7 Fe1 70.50(14) . .
C6 C7 H7 125.5 . .
C8 C7 Fe1 69.90(15) . .
C8 C7 C6 108.9(2) . .
C8 C7 H7 125.5 . .
P2 C20 H20 109.5 . .
C21 C20 P2 109.36(18) . .
C21 C20 H20 109.5 . .
C21 C20 C22 110.1(2) . .
C22 C20 P2 108.86(17) . .
C22 C20 H20 109.5 . .
Fe1 C5 H5 124.9 . .
C1 C5 Fe1 70.68(14) . .
C1 C5 H5 125.9 . .
C4 C5 Fe1 70.17(15) . .
C4 C5 C1 108.2(2) . .
C4 C5 H5 125.9 . .
Fe1 C9 H9 126.0 . .
C10 C9 Fe1 69.67(14) . .
C10 C9 H9 125.6 . .
C10 C9 C8 108.7(2) . .
C8 C9 Fe1 70.22(15) . .
C8 C9 H9 125.6 . .
Fe1 C4 H4 126.6 . .
C3 C4 Fe1 69.74(15) . .
C3 C4 H4 125.7 . .
C5 C4 Fe1 69.55(15) . .
C5 C4 C3 108.6(2) . .
C5 C4 H4 125.7 . .
C20 C21 H21A 109.5 . .
C20 C21 H21B 109.5 . .
C20 C21 H21C 109.5 . .
H21A C21 H21B 109.5 . .
H21A C21 H21C 109.5 . .
H21B C21 H21C 109.5 . .
C14 C15 H15A 109.5 . .
C14 C15 H15B 109.5 . .
C14 C15 H15C 109.5 . .
H15A C15 H15B 109.5 . .
H15A C15 H15C 109.5 . .
H15B C15 H15C 109.5 . .
Fe1 C8 H8 126.5 . .
C7 C8 Fe1 69.85(15) . .
C7 C8 C9 107.7(2) . .
C7 C8 H8 126.1 . .
C9 C8 Fe1 69.08(15) . .
C9 C8 H8 126.1 . .
C20 C22 H22A 109.5 . .
C20 C22 H22B 109.5 . .
C20 C22 H22C 109.5 . .
H22A C22 H22B 109.5 . .
H22A C22 H22C 109.5 . .
H22B C22 H22C 109.5 . .

loop_
_geom_bond_atom_site_label_1
_geom_bond_atom_site_label_2
_geom_bond_distance
_geom_bond_site_symmetry_2
Co1 Fe1 2.8451(10) .
Co1 P1 2.1562(11) 3_557
Co1 N2 1.877(2) .
Co1 N1 1.854(2) .
Co1 C1 2.436(2) .
Co1 C6 2.454(3) .
Fe1 C1 2.075(3) .
Fe1 C6 2.081(2) .
Fe1 C2 2.048(2) .
Fe1 C10 2.040(2) .
Fe1 C3 2.052(3) .
Fe1 C7 2.057(3) .
Fe1 C5 2.042(3) .
Fe1 C9 2.043(3) .
Fe1 C4 2.050(3) .
Fe1 C8 2.058(3) .
P1 Co1 2.1562(11) 3_557
P1 N1 1.676(2) .
P1 C14 1.862(2) .
P1 C11 1.844(3) .
P2 N2 1.697(2) .
P2 C17 1.867(3) .
P2 C20 1.867(3) .
N2 C6 1.399(3) .
N1 C1 1.408(3) .
C1 C2 1.440(3) .
C1 C5 1.445(3) .
C6 C10 1.446(3) .
C6 C7 1.444(3) .
C2 H2 0.9300 .
C2 C3 1.421(4) .
C10 H10 0.9300 .
C10 C9 1.411(4) .
C12 H12A 0.9600 .
C12 H12B 0.9600 .
C12 H12C 0.9600 .
C12 C11 1.533(3) .
C16 H16A 0.9600 .
C16 H16B 0.9600 .
C16 H16C 0.9600 .
C16 C14 1.528(4) .
C14 H14 0.9800 .
C14 C15 1.532(4) .
C13 H13A 0.9600 .
C13 H13B 0.9600 .
C13 H13C 0.9600 .
C13 C11 1.534(3) .
C17 H17 0.9800 .
C17 C19 1.528(4) .
C17 C18 1.536(4) .
C19 H19A 0.9600 .
C19 H19B 0.9600 .
C19 H19C 0.9600 .
C3 H3 0.9300 .
C3 C4 1.426(4) .
C18 H18A 0.9600 .
C18 H18B 0.9600 .
C18 H18C 0.9600 .
C11 H11 0.9800 .
C7 H7 0.9300 .
C7 C8 1.416(4) .
C20 H20 0.9800 .
C20 C21 1.532(3) .
C20 C22 1.534(4) .
C5 H5 0.9300 .
C5 C4 1.409(4) .
C9 H9 0.9300 .
C9 C8 1.426(4) .
C4 H4 0.9300 .
C21 H21A 0.9600 .
C21 H21B 0.9600 .
C21 H21C 0.9600 .
C15 H15A 0.9600 .
C15 H15B 0.9600 .
C15 H15C 0.9600 .
C8 H8 0.9300 .
C22 H22A 0.9600 .
C22 H22B 0.9600 .
C22 H22C 0.9600 .
